data_2020248
loop_
_publ_author_name
'Cotton, F.A.'
'Kibala, P.A.'
'Sandor, R.B.W.'

_publ_section_title
;
 Structural characterization of W Cl6 S8
;
_journal_name_full 'Acta Crystallographica C (39,1983-)'
_journal_page_first 1287
_journal_page_last 1289
_journal_volume 45
_journal_year 1989
_chemical_formula_sum 'Cl6 S8 W'
_chemical_name_systematic 'W Cl6 S8'
_space_group_IT_number 2
_symmetry_space_group_name_Hall '-P 1'
_symmetry_space_group_name_H-M 'P -1'
_cell_angle_alpha 97.08
_cell_angle_beta 100.5
_cell_angle_gamma 90.26
_cell_formula_units_Z 2
_cell_length_a 7.901
_cell_length_b 7.923
_cell_length_c 12.696
_cell_volume 775.201
_citation_journal_id_ASTM ACSCEE
_cod_data_source_file Cotton_ACSCEE_1989_752.cif
_cod_data_source_block Cl6S8W1
_cod_original_cell_volume 775.2009
_cod_original_formula_sum 'Cl6 S8 W1'
_cod_database_code 2020248

loop_
_symmetry_equiv_pos_as_xyz
x,y,z
-x,-y,-z

loop_
_atom_site_label
_atom_site_type_symbol
_atom_site_fract_x
_atom_site_fract_y
_atom_site_fract_z
_atom_site_occupancy
_atom_site_U_iso_or_equiv
S7 S -0.2743 0.0892 0.42 1 0.0
Cl4 Cl-1 0.5648 0.858 0.1102 1 0.0
S6 S -0.0886 0.0262 0.3308 1 0.0
S8 S -0.4446 0.2434 0.3385 1 0.0
Cl3 Cl-1 0.365 0.4997 0.1055 1 0.0
Cl5 Cl-1 0.338 0.811 0.2905 1 0.0
S2 S -0.2405 0.5912 0.303 1 0.0
S1 S -0.3784 0.4898 0.4027 1 0.0
Cl2 Cl-1 0.0092 0.6949 0.1016 1 0.0
Cl1 Cl-1 0.2052 0.0523 0.1072 1 0.0
S4 S 0.1147 0.3756 0.2953 1 0.0
S5 S 0.1206 0.1842 0.3903 1 0.0
Cl6 Cl-1 0.2418 0.7452 -0.0764 1 0.0
W1 W+6 0.28711 0.77666 0.1066 1 0.0
S3 S 0.0141 0.5838 0.3711 1 0.0
